data_7204292
loop_
_publ_author_name
'Nishimura, Kazukuni'
'Khasanov, Salavat S.'
'Saito, Gunzi'

_publ_section_title
;
 Charge transfer, proton transfer and clathrate compounds of
 dihydrotetracyanodiphenoquinodimethane (H2TCNDQ) having highly acidic
 protonsElectronic supplementary information (ESI) available: elemental
 analysis results for H2TCNDQ complexes. See
 http://www.rsc.org/suppdata/jm/b1/b109503j/
;
_journal_issue 6
_journal_name_full 'Journal of Materials Chemistry'
_journal_page_first 1693
_journal_paper_doi 10.1039/b109503j
_journal_volume 12
_journal_year 2002
_chemical_formula_moiety 'C14 H8 S4, 0.5(C18 H10 N4)'
_chemical_formula_sum 'C23 H13 N2 S4'
_chemical_formula_weight 445.63
_space_group_IT_number 2
_symmetry_cell_setting triclinic
_symmetry_space_group_name_Hall '-P 1'
_symmetry_space_group_name_H-M 'P -1'
_atom_sites_solution_hydrogens 'Fourier difference'
_atom_sites_solution_primary 'direct method'
_atom_sites_solution_secondary 'Fourier difference'
_atom_type_scat_source 'International Tables (1974)'
_cell_angle_alpha 108.72(1)
_cell_angle_beta 91.70(3)
_cell_angle_gamma 105.80(3)
_cell_formula_units_Z 2
_cell_length_a 6.650(4)
_cell_length_b 11.626(2)
_cell_length_c 14.366(3)
_cell_measurement_reflns_used 22
_cell_measurement_theta_max 27.5
_cell_measurement_theta_min 0
_cell_volume 1003.8(7)
_computing_cell_refinement 'MXC(MAC Science)'
_computing_data_collection 'MXC(MAC Science)'
_computing_data_reduction Crystan
_computing_molecular_graphics 'ORTEP III'
_computing_publication_material
;
;
_computing_structure_refinement 'Crystan 6.3'
_computing_structure_solution SIR92
_diffrn_ambient_temperature 295(2)
_diffrn_measured_fraction_theta_full 1.000
_diffrn_measured_fraction_theta_max 1.000
_diffrn_measurement_device_type 'Mac Science MXCchi'
_diffrn_measurement_method theta/2theta
_diffrn_orient_matrix_type standard
_diffrn_orient_matrix_UB_11 0.00593
_diffrn_orient_matrix_UB_12 0.06177
_diffrn_orient_matrix_UB_13 -0.03559
_diffrn_orient_matrix_UB_21 -0.03391
_diffrn_orient_matrix_UB_22 -0.07153
_diffrn_orient_matrix_UB_23 -0.06493
_diffrn_orient_matrix_UB_31 -0.15379
_diffrn_orient_matrix_UB_32 -0.01087
_diffrn_orient_matrix_UB_33 0.00319
_diffrn_radiation_monochromator Graphite
_diffrn_radiation_type 'Mo K-alpha'
_diffrn_radiation_wavelength 0.71073
_diffrn_reflns_av_R_equivalents 0.018
_diffrn_reflns_limit_h_max 0
_diffrn_reflns_limit_h_min -8
_diffrn_reflns_limit_k_max 15
_diffrn_reflns_limit_k_min -14
_diffrn_reflns_limit_l_max 18
_diffrn_reflns_limit_l_min -18
_diffrn_reflns_number 5171
_diffrn_reflns_theta_full 27.50
_diffrn_reflns_theta_max 27.50
_exptl_absorpt_coefficient_mu 0.493
_exptl_absorpt_correction_type none
_exptl_crystal_colour yellow
_exptl_crystal_density_diffrn 1.475
_exptl_crystal_description Plate
_exptl_crystal_F_000 458
_exptl_crystal_size_max 0.8
_exptl_crystal_size_mid 0.6
_exptl_crystal_size_min 0.2
_refine_diff_density_max 0.26
_refine_diff_density_min -0.31
_refine_ls_extinction_method None
_refine_ls_goodness_of_fit_obs 0.746
_refine_ls_hydrogen_treatment refall
_refine_ls_number_parameters 314
_refine_ls_number_reflns 3631
_refine_ls_R_factor_obs 0.041
_refine_ls_shift/esd_max 0.3130
_refine_ls_shift/esd_mean 0.0113
_refine_ls_structure_factor_coef F
_refine_ls_weighting_scheme unit
_refine_ls_wR_factor_obs 0.045
_reflns_number_gt 4270
_reflns_number_total 4270
_reflns_observed_criterion refl_observed_if_I_>_2.00_sigma(I)
_cod_data_source_file b109503j.txt
_cod_data_source_block (DBTTF)(H2TCNDQ)2
_cod_depositor_comments
;
The following automatic conversions were performed:
'_symmetry_cell_setting' value 'Triclinic' changed to 'triclinic'
according to '/home/adriana/struct/CIF-dictionaries/cif_core.dic'
dictionary named 'cif_core.dic' version 2.4.1 from
2010-06-29.

'_refine_ls_weighting_scheme' value 'Unit' changed to 'unit'
according to '/home/adriana/struct/CIF-dictionaries/cif_core.dic'
dictionary named 'cif_core.dic' version 2.4.1 from 2010-06-29.

Automatic conversion script
Id: cif_fix_enum 1555 2011-01-17 13:19:09Z saulius 

The following automatic conversions were performed:

'_diffrn_ambient_temperature' value 'Room Temperature' was changed to
'295(2)' - the room/ambient temperature average [293;298] in
Kelvins(K) was taken.

Automatic conversion script
Id: cif_fix_values 1569 2011-02-09 13:29:24Z adriana 

The following automatic conversions were performed:

'_atom_site_thermal_displace_type' tag value 'Uij' was replaced with
'Uani' value 29 times.

Automatic conversion script
Id: cif_fix_values 1646 2011-03-28 12:23:43Z adriana 
;
_cod_original_cell_volume 1003.7(7)
_cod_original_sg_symbol_H-M P-1
_cod_database_code 7204292

loop_
_symmetry_equiv_pos_as_xyz
+X,+Y,+Z
-X,-Y,-Z

loop_
_atom_site_aniso_label
_atom_site_aniso_U_11
_atom_site_aniso_U_22
_atom_site_aniso_U_33
_atom_site_aniso_U_12
_atom_site_aniso_U_13
_atom_site_aniso_U_23
S1 0.0379(4) 0.0519(5) 0.0383(4) 0.0117(3) 0.0080(3) 0.0039(3)
S2 0.0384(4) 0.0540(5) 0.0380(4) 0.0133(3) 0.0079(3) 0.0057(3)
S3 0.0400(4) 0.0493(5) 0.0435(4) 0.0074(3) 0.0079(3) 0.0044(3)
S4 0.0428(4) 0.0458(4) 0.0403(4) 0.0103(3) 0.0096(3) 0.0032(3)
N19 0.068(2) 0.092(3) 0.048(2) 0.023(2) 0.010(2) 0.011(2)
N20 0.072(3) 0.101(3) 0.088(3) -0.016(2) -0.013(2) 0.035(2)
C5 0.043(2) 0.037(1) 0.035(1) 0.012(1) 0.004(1) 0.009(1)
C6 0.054(2) 0.048(2) 0.038(2) 0.018(2) 0.010(1) 0.009(1)
C7 0.070(2) 0.050(2) 0.036(2) 0.019(2) 0.000(2) 0.004(1)
C8 0.056(2) 0.049(2) 0.049(2) 0.010(2) -0.011(2) 0.006(2)
C9 0.043(2) 0.048(2) 0.050(2) 0.011(1) 0.001(1) 0.013(1)
C10 0.043(2) 0.036(1) 0.036(1) 0.013(1) 0.003(1) 0.010(1)
C11 0.039(1) 0.038(1) 0.036(1) 0.012(1) 0.009(1) 0.009(1)
C12 0.049(2) 0.035(1) 0.040(2) 0.010(1) 0.001(1) 0.007(1)
C13 0.051(2) 0.049(2) 0.060(2) 0.010(2) -0.003(2) 0.007(2)
C14 0.069(3) 0.055(2) 0.060(2) 0.012(2) -0.018(2) -0.002(2)
C15 0.089(3) 0.058(2) 0.040(2) 0.025(2) -0.007(2) -0.005(2)
C16 0.070(2) 0.053(2) 0.043(2) 0.023(2) 0.008(2) 0.007(2)
C17 0.051(2) 0.035(1) 0.037(1) 0.012(1) 0.003(1) 0.008(1)
C18 0.040(2) 0.037(1) 0.038(1) 0.011(1) 0.008(1) 0.009(1)
C21 0.058(2) 0.054(2) 0.043(2) 0.021(2) -0.002(2) 0.002(2)
C22 0.068(2) 0.042(2) 0.051(2) 0.014(2) -0.006(2) 0.011(2)
C23 0.076(3) 0.054(2) 0.054(2) -0.004(2) -0.005(2) 0.018(2)
C24 0.054(2) 0.040(2) 0.043(2) 0.010(1) 0.000(1) 0.017(1)
C25 0.056(2) 0.080(3) 0.048(2) 0.028(2) 0.005(2) 0.004(2)
C26 0.044(2) 0.085(3) 0.051(2) 0.022(2) 0.000(2) 0.006(2)
C27 0.045(2) 0.042(2) 0.040(2) 0.011(1) 0.005(1) 0.021(1)
C28 0.047(2) 0.073(2) 0.055(2) 0.015(2) 0.005(2) 0.007(2)
C29 0.047(2) 0.072(3) 0.060(2) 0.010(2) -0.002(2) 0.007(2)

loop_
_atom_site_label
_atom_site_fract_x
_atom_site_fract_y
_atom_site_fract_z
_atom_site_U_iso_or_equiv
_atom_site_occupancy
_atom_site_thermal_displace_type
S1 0.13910(12) 0.58020(8) 0.87300(6) 0.0477(4) 1.000 Uani
S2 -0.27120(12) 0.58060(8) 0.94930(6) 0.0482(4) 1.000 Uani
S3 0.38130(12) 0.78450(8) 1.08580(6) 0.0498(4) 1.000 Uani
S4 -0.03390(12) 0.78050(8) 1.15830(6) 0.0480(4) 1.000 Uani
N19 -0.0841(5) 0.7560(4) 0.5218(2) 0.077(2) 1.000 Uani
N20 -0.6800(6) 0.6082(4) 0.6083(3) 0.098(3) 1.000 Uani
C5 -0.0886(5) 0.4866(3) 0.7892(2) 0.042(1) 1.000 Uani
C6 -0.0840(6) 0.4139(3) 0.6918(2) 0.051(2) 1.000 Uani
C7 -0.2723(6) 0.3416(3) 0.6319(3) 0.057(2) 1.000 Uani
C8 -0.4628(6) 0.3409(3) 0.6682(3) 0.057(2) 1.000 Uani
C9 -0.4694(5) 0.4129(3) 0.7651(3) 0.051(2) 1.000 Uani
C10 -0.2815(5) 0.4863(3) 0.8255(2) 0.042(1) 1.000 Uani
C11 0.0051(4) 0.6392(3) 0.9727(2) 0.041(1) 1.000 Uani
C12 0.3861(5) 0.8805(3) 1.2082(2) 0.045(1) 1.000 Uani
C13 0.5703(6) 0.9559(3) 1.2702(3) 0.059(2) 1.000 Uani
C14 0.5596(7) 1.0287(4) 1.3664(3) 0.069(2) 1.000 Uani
C15 0.3668(7) 1.0256(4) 1.4003(3) 0.069(2) 1.000 Uani
C16 0.1803(6) 0.9504(3) 1.3394(3) 0.060(2) 1.000 Uani
C17 0.1907(5) 0.8780(3) 1.2428(2) 0.045(1) 1.000 Uani
C18 0.1046(5) 0.7225(3) 1.0602(2) 0.042(1) 1.000 Uani
C21 -0.1651(6) 0.7197(3) 0.5784(3) 0.057(2) 1.000 Uani
C22 -0.2712(6) 0.6737(3) 0.6546(3) 0.059(2) 1.000 Uani
C23 -0.5032(7) 0.6364(4) 0.6279(3) 0.068(2) 1.000 Uani
C24 -0.1944(5) 0.7733(3) 0.7586(2) 0.049(2) 1.000 Uani
C25 0.0167(6) 0.8139(4) 0.7930(3) 0.068(2) 1.000 Uani
C26 0.0914(6) 0.9021(4) 0.8867(3) 0.067(2) 1.000 Uani
C27 -0.0405(5) 0.9527(3) 0.9495(2) 0.045(1) 1.000 Uani
C28 -0.2540(6) 0.9096(4) 0.9133(3) 0.065(2) 1.000 Uani
C29 -0.3298(6) 0.8212(4) 0.8192(3) 0.067(2) 1.000 Uani
H6 0.053(5) 0.419(3) 0.665(2) 0.051(9) 1.000 Uiso
H9 -0.606(5) 0.407(3) 0.795(2) 0.06(1) 1.000 Uiso
H8 -0.589(6) 0.296(4) 0.632(3) 0.08(1) 1.000 Uiso
H16 0.035(6) 0.938(3) 1.363(3) 0.06(1) 1.000 Uiso
H7 -0.259(6) 0.306(4) 0.563(3) 0.09(1) 1.000 Uiso
H13 0.698(6) 0.958(4) 1.245(3) 0.07(1) 1.000 Uiso
H15 0.353(6) 1.058(4) 1.471(3) 0.09(1) 1.000 Uiso
H22 -0.234(6) 0.597(4) 0.657(3) 0.07(1) 1.000 Uiso
H25 0.115(6) 0.779(4) 0.750(3) 0.09(1) 1.000 Uiso
H14 0.698(7) 1.079(4) 1.408(3) 0.10(1) 1.000 Uiso
H26 0.236(8) 0.923(5) 0.904(4) 0.12(2) 1.000 Uiso
H28 -0.357(8) 0.946(5) 0.955(4) 0.13(2) 1.000 Uiso
H29 -0.485(8) 0.802(5) 0.794(4) 0.14(2) 1.000 Uiso

loop_
_geom_angle_atom_site_label_1
_geom_angle_atom_site_label_2
_geom_angle_atom_site_label_3
_geom_angle
_geom_angle_site_symmetry_1
_geom_angle_site_symmetry_2
_geom_angle_site_symmetry_3
_geom_angle_publ_flag
C5 S1 C11 95.7(2) . . . yes
C10 S2 C11 95.7(2) . . . yes
C12 S3 C18 95.8(2) . . . yes
C17 S4 C18 95.7(2) . . . yes
S1 C5 C6 123.4(3) . . . yes
S1 C5 C10 116.5(3) . . . yes
C6 C5 C10 120.1(3) . . . yes
C5 C6 C7 119.0(4) . . . yes
C6 C7 C8 120.7(4) . . . yes
C7 C8 C9 120.8(4) . . . yes
C8 C9 C10 118.9(4) . . . yes
S2 C10 C5 116.8(3) . . . yes
S2 C10 C9 122.8(3) . . . yes
C5 C10 C9 120.4(3) . . . yes
S1 C11 S2 115.3(2) . . . yes
S1 C11 C18 122.8(3) . . . yes
S2 C11 C18 121.9(3) . . . yes
S3 C12 C13 123.3(3) . . . yes
S3 C12 C17 116.7(3) . . . yes
C13 C12 C17 120.0(3) . . . yes
C12 C13 C14 119.4(4) . . . yes
C13 C14 C15 120.3(4) . . . yes
C14 C15 C16 121.1(4) . . . yes
C15 C16 C17 118.6(4) . . . yes
S4 C17 C12 116.6(3) . . . yes
S4 C17 C16 122.9(3) . . . yes
C12 C17 C16 120.5(3) . . . yes
S3 C18 S4 115.2(2) . . . yes
S3 C18 C11 123.1(3) . . . yes
S4 C18 C11 121.7(3) . . . yes
N19 C21 C22 179.1(4) . . . yes
C21 C22 C23 109.1(4) . . . yes
C21 C22 C24 111.0(3) . . . yes
C23 C22 C24 113.0(4) . . . yes
N20 C23 C22 179.5(5) . . . yes
C22 C24 C25 118.7(4) . . . yes
C22 C24 C29 122.4(4) . . . yes
C25 C24 C29 118.9(4) . . . yes
C24 C25 C26 120.4(4) . . . yes
C25 C26 C27 122.2(4) . . . yes
C26 C27 C27 122.0(3) . . 2_577 yes
C26 C27 C28 116.4(4) . . . yes
C27 C27 C28 121.6(3) 2_577 . . yes
C27 C28 C29 121.7(4) . . . yes
C24 C29 C28 120.4(4) . . . yes
C5 C6 H6 119.8(19) . . . yes
C7 C6 H6 121.1(19) . . . yes
C6 C7 H7 114.6(25) . . . yes
C8 C7 H7 123.8(25) . . . yes
C7 C8 H8 124.0(27) . . . yes
C9 C8 H8 115.2(27) . . . yes
C8 C9 H9 121.9(20) . . . yes
C10 C9 H9 119.0(20) . . . yes
C12 C13 H13 118.3(24) . . . yes
C14 C13 H13 122.2(24) . . . yes
C13 C14 H14 115.3(27) . . . yes
C15 C14 H14 124.3(26) . . . yes
C14 C15 H15 122.4(25) . . . yes
C16 C15 H15 114.8(25) . . . yes
C15 C16 H16 123.8(20) . . . yes
C17 C16 H16 117.4(20) . . . yes
C21 C22 H22 110.6(22) . . . yes
C23 C22 H22 107.8(22) . . . yes
C24 C22 H22 105.1(22) . . . yes
C24 C25 H25 119.2(25) . . . yes
C26 C25 H25 120.4(25) . . . yes
C25 C26 H26 114.5(32) . . . yes
C27 C26 H26 123.3(32) . . . yes
C27 C28 H28 120.0(31) . . . yes
C29 C28 H28 118.2(31) . . . yes
C24 C29 H29 121.4(31) . . . yes
C28 C29 H29 117.7(31) . . . yes

loop_
_geom_bond_atom_site_label_1
_geom_bond_atom_site_label_2
_geom_bond_distance
_geom_bond_site_symmetry_1
_geom_bond_site_symmetry_2
_geom_bond_publ_flag
S1 C5 1.755(3) . . yes
S1 C11 1.759(4) . . yes
S2 C10 1.752(3) . . yes
S2 C11 1.757(3) . . yes
S3 C12 1.748(4) . . yes
S3 C18 1.763(3) . . yes
S4 C17 1.754(3) . . yes
S4 C18 1.759(4) . . yes
N19 C21 1.119(6) . . yes
N20 C23 1.131(6) . . yes
C5 C6 1.390(5) . . yes
C5 C10 1.399(5) . . yes
C6 C7 1.383(5) . . yes
C7 C8 1.383(6) . . yes
C8 C9 1.384(5) . . yes
C9 C10 1.386(5) . . yes
C11 C18 1.333(4) . . yes
C12 C13 1.383(5) . . yes
C12 C17 1.401(5) . . yes
C13 C14 1.385(6) . . yes
C14 C15 1.380(7) . . yes
C15 C16 1.386(6) . . yes
C16 C17 1.388(5) . . yes
C21 C22 1.483(6) . . yes
C22 C23 1.486(6) . . yes
C22 C24 1.535(5) . . yes
C24 C25 1.373(5) . . yes
C24 C29 1.374(6) . . yes
C25 C26 1.381(6) . . yes
C26 C27 1.384(6) . . yes
C27 C27 1.487(4) . 2_577 yes
C27 C28 1.392(5) . . yes
C28 C29 1.387(6) . . yes
C6 H6 1.00(4) . . yes
C7 H7 0.96(5) . . yes
C8 H8 0.90(4) . . yes
C9 H9 1.01(4) . . yes
C13 H13 0.94(5) . . yes
C14 H14 1.00(5) . . yes
C15 H15 0.98(5) . . yes
C16 H16 1.03(4) . . yes
C22 H22 1.00(4) . . yes
C25 H25 0.99(5) . . yes
C26 H26 0.93(6) . . yes
C28 H28 1.01(6) . . yes
C29 H29 1.02(6) . . yes
